data_1520362
loop_
_publ_author_name
'Spencer, John'
'Patel, Hiren'
'Callear, Samantha K.'
'Hursthouse, Michael B.'

_publ_section_title
;
 C10H7N3O
;
_journal_name_full 'Crystal Structure Report Archive'
_journal_page_first 710
_journal_year 2009
_chemical_formula_sum 'C10 H7 N3 O'
_chemical_formula_weight 185.19
_space_group_IT_number 2
_symmetry_cell_setting triclinic
_symmetry_space_group_name_Hall '-P 1'
_symmetry_space_group_name_H-M 'P -1'
_atom_sites_solution_hydrogens geom
_atom_sites_solution_primary direct
_atom_sites_solution_secondary difmap
_cell_angle_alpha 79.486(4)
_cell_angle_beta 76.174(4)
_cell_angle_gamma 67.853(3)
_cell_formula_units_Z 2
_cell_length_a 6.1704(4)
_cell_length_b 7.1051(5)
_cell_length_c 10.8713(6)
_cell_measurement_reflns_used 14061
_cell_measurement_temperature 120(2)
_cell_measurement_theta_max 27.48
_cell_measurement_theta_min 2.91
_cell_volume 426.39(5)
_computing_cell_refinement 'DENZO (Otwinowski & Minor, 1997) & COLLECT (Hooft, R.W.W., 1998)'
_computing_data_collection 'COLLECT (Hooft, R.W.W., 1998)'
_computing_data_reduction 'DENZO (Otwinowski & Minor, 1997) & COLLECT (Hooft, R.W.W., 1998)'
_computing_structure_refinement 'SHELXL-97 (Sheldrick, 2008)'
_diffrn_ambient_temperature 120(2)
_diffrn_detector_area_resol_mean 9.091
_diffrn_measured_fraction_theta_full 0.997
_diffrn_measured_fraction_theta_max 0.997
_diffrn_measurement_device_type 'Bruker-Nonius Roper CCD camera on \k-goniostat'
_diffrn_measurement_method '\f & \w scans'
_diffrn_radiation_monochromator graphite
_diffrn_radiation_source 'Bruker-Nonius FR591 rotating anode'
_diffrn_radiation_type MoK\a
_diffrn_radiation_wavelength 0.71073
_diffrn_reflns_av_R_equivalents 0.0526
_diffrn_reflns_av_sigmaI/netI 0.0417
_diffrn_reflns_limit_h_max 7
_diffrn_reflns_limit_h_min -7
_diffrn_reflns_limit_k_max 9
_diffrn_reflns_limit_k_min -9
_diffrn_reflns_limit_l_max 14
_diffrn_reflns_limit_l_min -14
_diffrn_reflns_number 9539
_diffrn_reflns_theta_full 27.48
_diffrn_reflns_theta_max 27.48
_diffrn_reflns_theta_min 3.11
_exptl_absorpt_coefficient_mu 0.099
_exptl_absorpt_correction_T_max 0.9941
_exptl_absorpt_correction_T_min 0.9776
_exptl_absorpt_correction_type multi-scan
_exptl_absorpt_process_details 'SADABS 2007/2 (Sheldrick, G.M., 2007)'
_exptl_crystal_colour colourless
_exptl_crystal_density_diffrn 1.442
_exptl_crystal_density_method 'not measured'
_exptl_crystal_description plate
_exptl_crystal_F_000 192
_exptl_crystal_size_max 0.23
_exptl_crystal_size_mid 0.20
_exptl_crystal_size_min 0.06
_refine_diff_density_max 0.316
_refine_diff_density_min -0.233
_refine_diff_density_rms 0.054
_refine_ls_extinction_coef 0.063(15)
_refine_ls_extinction_expression Fc^*^=kFc[1+0.001xFc^2^\l^3^/sin(2\q)]^-1/4^
_refine_ls_extinction_method SHELXL
_refine_ls_goodness_of_fit_ref 1.035
_refine_ls_hydrogen_treatment mixed
_refine_ls_matrix_type full
_refine_ls_number_parameters 136
_refine_ls_number_reflns 1946
_refine_ls_number_restraints 2
_refine_ls_restrained_S_all 1.034
_refine_ls_R_factor_all 0.0619
_refine_ls_R_factor_gt 0.0463
_refine_ls_shift/su_max 0.000
_refine_ls_shift/su_mean 0.000
_refine_ls_structure_factor_coef Fsqd
_refine_ls_weighting_details 'calc w=1/[\s^2^(Fo^2^)+(0.0668P)^2^+0.1029P] where P=(Fo^2^+2Fc^2^)/3'
_refine_ls_weighting_scheme calc
_refine_ls_wR_factor_gt 0.1123
_refine_ls_wR_factor_ref 0.1230
_reflns_number_gt 1565
_reflns_number_total 1946
_reflns_threshold_expression >2\s(I)
_cod_data_source_file eCrystal-710.cif
_cod_data_source_block 2009src0460
_cod_depositor_comments
;
Citation :
Spencer, John and Patel, Hiren and Callear, Samantha K. and 
Hursthouse, Michael B. (2009) 
University of Southampton, Crystal Structure Report Archive. 
(doi:10.5258/ecrystals/710)

More at:
http://ecrystals.chem.soton.ac.uk/710/
;
_cod_original_sg_symbol_H-M P-1
_cod_database_code 1520362

loop_
_symmetry_equiv_pos_as_xyz
'x, y, z'
'-x, -y, -z'

loop_
_atom_site_label
_atom_site_type_symbol
_atom_site_fract_x
_atom_site_fract_y
_atom_site_fract_z
_atom_site_U_iso_or_equiv
_atom_site_adp_type
_atom_site_occupancy
_atom_site_symmetry_multiplicity
_atom_site_calc_flag
_atom_site_refinement_flags
_atom_site_disorder_assembly
_atom_site_disorder_group
C1 C -0.0663(2) 0.7887(2) 0.41254(13) 0.0198(3) Uani 1 1 d . . .
C2 C 0.1347(3) 0.7874(2) 0.31931(14) 0.0227(3) Uani 1 1 d . . .
H2 H 0.2833 0.7573 0.3434 0.027 Uiso 1 1 calc R . .
C3 C 0.1165(3) 0.8300(2) 0.19138(14) 0.0247(4) Uani 1 1 d . . .
H3 H 0.2529 0.8289 0.1281 0.030 Uiso 1 1 calc R . .
C4 C -0.1002(3) 0.8741(2) 0.15618(14) 0.0250(3) Uani 1 1 d . . .
H4 H -0.1121 0.9027 0.0687 0.030 Uiso 1 1 calc R . .
C5 C -0.3002(3) 0.8765(2) 0.24847(14) 0.0247(3) Uani 1 1 d . . .
H5 H -0.4488 0.9080 0.2239 0.030 Uiso 1 1 calc R . .
C6 C -0.2842(3) 0.8332(2) 0.37664(14) 0.0230(3) Uani 1 1 d . . .
H6 H -0.4211 0.8339 0.4395 0.028 Uiso 1 1 calc R . .
C7 C -0.0465(2) 0.7395(2) 0.54650(13) 0.0193(3) Uani 1 1 d . . .
C9 C 0.1454(3) 0.6613(2) 0.70493(13) 0.0201(3) Uani 1 1 d . . .
C10 C -0.0856(2) 0.6689(2) 0.74876(13) 0.0203(3) Uani 1 1 d . . .
C13 C -0.2003(2) 0.6405(2) 0.87595(13) 0.0232(4) Uani 1 1 d . . .
N11 N -0.2035(2) 0.71699(18) 0.64536(11) 0.0205(3) Uani 1 1 d . . .
N12 N 0.3346(2) 0.6188(2) 0.75735(12) 0.0248(3) Uani 1 1 d D . .
N14 N -0.2961(2) 0.6191(2) 0.97986(12) 0.0311(4) Uani 1 1 d . . .
O8 O 0.17289(17) 0.70744(15) 0.57591(9) 0.0211(3) Uani 1 1 d . . .
H12A H 0.460(3) 0.650(3) 0.7131(15) 0.028(4) Uiso 1 1 d D . .
H12B H 0.325(4) 0.571(3) 0.8390(15) 0.045(5) Uiso 1 1 d D . .

loop_
_atom_site_aniso_label
_atom_site_aniso_U_11
_atom_site_aniso_U_22
_atom_site_aniso_U_33
_atom_site_aniso_U_23
_atom_site_aniso_U_13
_atom_site_aniso_U_12
C1 0.0230(8) 0.0185(7) 0.0181(7) -0.0010(5) -0.0037(5) -0.0079(6)
C2 0.0199(7) 0.0256(7) 0.0235(7) -0.0007(6) -0.0032(6) -0.0101(6)
C3 0.0246(8) 0.0294(8) 0.0207(7) -0.0007(6) 0.0002(6) -0.0134(6)
C4 0.0302(8) 0.0280(8) 0.0193(7) 0.0007(6) -0.0052(6) -0.0139(7)
C5 0.0260(8) 0.0273(8) 0.0236(7) 0.0003(6) -0.0073(6) -0.0123(6)
C6 0.0216(7) 0.0264(7) 0.0215(7) -0.0015(6) -0.0015(5) -0.0108(6)
C7 0.0169(7) 0.0203(7) 0.0218(7) -0.0022(5) -0.0042(5) -0.0075(5)
C9 0.0229(7) 0.0214(7) 0.0171(7) -0.0011(5) -0.0035(5) -0.0094(6)
C10 0.0195(7) 0.0244(7) 0.0178(7) -0.0014(5) -0.0029(5) -0.0093(6)
C13 0.0198(7) 0.0302(8) 0.0211(7) -0.0023(6) -0.0044(6) -0.0100(6)
N11 0.0194(6) 0.0248(6) 0.0177(6) -0.0013(5) -0.0027(5) -0.0092(5)
N12 0.0202(7) 0.0359(7) 0.0205(6) 0.0025(5) -0.0045(5) -0.0142(6)
N14 0.0249(7) 0.0487(9) 0.0215(7) -0.0022(6) -0.0028(5) -0.0164(6)
O8 0.0190(5) 0.0270(6) 0.0186(5) 0.0001(4) -0.0033(4) -0.0109(4)

loop_
_atom_type_symbol
_atom_type_description
_atom_type_scat_dispersion_real
_atom_type_scat_dispersion_imag
_atom_type_scat_source
C C 0.0033 0.0016 'International Tables Vol C Tables 4.2.6.8 and 6.1.1.4'
H H 0.0000 0.0000 'International Tables Vol C Tables 4.2.6.8 and 6.1.1.4'
N N 0.0061 0.0033 'International Tables Vol C Tables 4.2.6.8 and 6.1.1.4'
O O 0.0106 0.0060 'International Tables Vol C Tables 4.2.6.8 and 6.1.1.4'
S S 0.1246 0.1234 'International Tables Vol C Tables 4.2.6.8 and 6.1.1.4'

loop_
_geom_angle_atom_site_label_1
_geom_angle_atom_site_label_2
_geom_angle_atom_site_label_3
_geom_angle
_geom_angle_site_symmetry_1
_geom_angle_site_symmetry_3
C6 C1 C2 119.79(13) . .
C6 C1 C7 120.17(13) . .
C2 C1 C7 120.03(13) . .
C3 C2 C1 119.94(14) . .
C3 C2 H2 120.0 . .
C1 C2 H2 120.0 . .
C4 C3 C2 120.08(13) . .
C4 C3 H3 120.0 . .
C2 C3 H3 120.0 . .
C3 C4 C5 120.14(13) . .
C3 C4 H4 119.9 . .
C5 C4 H4 119.9 . .
C4 C5 C6 120.35(14) . .
C4 C5 H5 119.8 . .
C6 C5 H5 119.8 . .
C5 C6 C1 119.70(13) . .
C5 C6 H6 120.1 . .
C1 C6 H6 120.1 . .
N11 C7 O8 113.24(12) . .
N11 C7 C1 129.72(13) . .
O8 C7 C1 117.03(12) . .
N12 C9 O8 117.27(12) . .
N12 C9 C10 135.56(14) . .
O8 C9 C10 107.17(12) . .
C9 C10 N11 109.37(12) . .
C9 C10 C13 128.06(13) . .
N11 C10 C13 122.55(13) . .
N14 C13 C10 179.31(17) . .
C7 N11 C10 104.82(12) . .
C9 N12 H12A 120.1(11) . .
C9 N12 H12B 117.9(14) . .
H12A N12 H12B 121.7(18) . .
C9 O8 C7 105.39(11) . .

loop_
_geom_bond_atom_site_label_1
_geom_bond_atom_site_label_2
_geom_bond_distance
_geom_bond_site_symmetry_2
C1 C6 1.395(2) .
C1 C2 1.3995(19) .
C1 C7 1.4578(19) .
C2 C3 1.391(2) .
C2 H2 0.9500 .
C3 C4 1.385(2) .
C3 H3 0.9500 .
C4 C5 1.389(2) .
C4 H4 0.9500 .
C5 C6 1.390(2) .
C5 H5 0.9500 .
C6 H6 0.9500 .
C7 N11 1.2946(18) .
C7 O8 1.3907(17) .
C9 N12 1.3300(19) .
C9 O8 1.3652(16) .
C9 C10 1.374(2) .
C10 N11 1.4046(18) .
C10 C13 1.4112(19) .
C13 N14 1.1551(19) .
N12 H12A 0.890(14) .
N12 H12B 0.887(15) .

loop_
_geom_hbond_atom_site_label_D
_geom_hbond_atom_site_label_H
_geom_hbond_atom_site_label_A
_geom_hbond_distance_DH
_geom_hbond_distance_HA
_geom_hbond_distance_DA
_geom_hbond_angle_DHA
_geom_hbond_site_symmetry_A
N12 H12A N11 0.890(14) 2.228(14) 3.1020(17) 167.0(16) 1_655
N12 H12B N14 0.887(15) 2.186(16) 3.0482(19) 163.9(18) 2_567
